data_4320380
loop_
_publ_author_name
'James A. Johnson'
'Marilyn M. Olmstead'
'Alan M. Stolzenberg'
'Alan L. Balch'

_publ_section_title
;
 Ring-Opening and Meso Substitution from the Reaction of Cyanide Ion with
 Zinc Verdohemes
;
_journal_name_full 'Inorganic Chemistry'
_journal_page_first 5585
_journal_page_last 5595
_journal_paper_doi 10.1021/ic0103300
_journal_volume 40
_journal_year 2001
_chemical_formula_sum 'C40 H48 Co N6 O2'
_chemical_formula_weight 703.77
_chemical_name_common '[CoOEB-15,19-(CN)2].acetone'
_chemical_name_systematic
;
  ?
;
_space_group_IT_number 2
_symmetry_cell_setting triclinic
_symmetry_space_group_name_Hall '-P 1'
_symmetry_space_group_name_H-M 'P -1'
_atom_sites_solution_hydrogens geom
_atom_sites_solution_primary direct
_atom_sites_solution_secondary difmap
_audit_creation_method SHELXL-97
_cell_angle_alpha 96.780(4)
_cell_angle_beta 96.299(4)
_cell_angle_gamma 104.384(4)
_cell_formula_units_Z 2
_cell_length_a 11.465(3)
_cell_length_b 12.133(3)
_cell_length_c 13.833(3)
_cell_measurement_reflns_used 4246
_cell_measurement_temperature 90(2)
_cell_measurement_theta_max 29.3
_cell_measurement_theta_min 2.2
_cell_volume 1831.4(8)
_computing_cell_refinement 'Bruker SAINT'
_computing_data_collection 'Bruker SMART'
_computing_data_reduction 'Bruker SAINT'
_computing_molecular_graphics 'SHELXTL 5, XP (Sheldrick, 1994)'
_computing_publication_material 'SHELXL-97 (Sheldrick, 1997)'
_computing_structure_refinement 'SHELXL-97 (Sheldrick, 1997)'
_computing_structure_solution 'SHELXS-97 (Sheldrick, 1990)'
_diffrn_ambient_temperature 90(2)
_diffrn_measured_fraction_theta_full 0.987
_diffrn_measured_fraction_theta_max 0.987
_diffrn_measurement_device_type 'Bruker SMART 1000'
_diffrn_measurement_method \w
_diffrn_radiation_monochromator graphite
_diffrn_radiation_source 'normal-focus sealed tube'
_diffrn_radiation_type MoK\a
_diffrn_radiation_wavelength 0.71073
_diffrn_reflns_av_R_equivalents 0.0527
_diffrn_reflns_av_sigmaI/netI 0.0677
_diffrn_reflns_limit_h_max 13
_diffrn_reflns_limit_h_min -13
_diffrn_reflns_limit_k_max 14
_diffrn_reflns_limit_k_min -14
_diffrn_reflns_limit_l_max 16
_diffrn_reflns_limit_l_min -16
_diffrn_reflns_number 23884
_diffrn_reflns_theta_full 25.35
_diffrn_reflns_theta_max 25.35
_diffrn_reflns_theta_min 1.75
_diffrn_standards_decay_% <0.1
_diffrn_standards_number '50 frames remeasured'
_exptl_absorpt_coefficient_mu 0.511
_exptl_absorpt_correction_T_max 0.9554
_exptl_absorpt_correction_T_min 0.7805
_exptl_absorpt_correction_type empirical
_exptl_absorpt_process_details 'Sadabs 2 (Sheldrick, 2000)'
_exptl_crystal_colour black
_exptl_crystal_density_diffrn 1.276
_exptl_crystal_density_method 'not measured'
_exptl_crystal_description plate
_exptl_crystal_F_000 746
_exptl_crystal_size_max 0.51
_exptl_crystal_size_mid 0.38
_exptl_crystal_size_min 0.09
_refine_diff_density_max 0.773
_refine_diff_density_min -0.420
_refine_diff_density_rms 0.083
_refine_ls_extinction_coef 0.0002(8)
_refine_ls_extinction_expression Fc^*^=kFc[1+0.001xFc^2^\l^3^/sin(2\q)]^-1/4^
_refine_ls_extinction_method SHELXL
_refine_ls_goodness_of_fit_ref 1.033
_refine_ls_hydrogen_treatment mixed
_refine_ls_matrix_type full
_refine_ls_number_parameters 453
_refine_ls_number_reflns 6631
_refine_ls_number_restraints 0
_refine_ls_restrained_S_all 1.033
_refine_ls_R_factor_all 0.0808
_refine_ls_R_factor_gt 0.0518
_refine_ls_shift/su_max 0.000
_refine_ls_shift/su_mean 0.000
_refine_ls_structure_factor_coef Fsqd
_refine_ls_weighting_details 'calc w=1/[\s^2^(Fo^2^)+(0.0748P)^2^+1.0009P] where P=(Fo^2^+2Fc^2^)/3'
_refine_ls_weighting_scheme calc
_refine_ls_wR_factor_gt 0.1273
_refine_ls_wR_factor_ref 0.1433
_reflns_number_gt 4841
_reflns_number_total 6631
_reflns_threshold_expression >2sigma(I)
_cod_data_source_file ic0103300_3.cif
_cod_data_source_block mn1117
_cod_original_cell_volume 1831.5(8)
_cod_database_code 4320380

loop_
_symmetry_equiv_pos_as_xyz
'x, y, z'
'-x, -y, -z'

loop_
_atom_site_label
_atom_site_type_symbol
_atom_site_fract_x
_atom_site_fract_y
_atom_site_fract_z
_atom_site_U_iso_or_equiv
_atom_site_adp_type
_atom_site_occupancy
_atom_site_symmetry_multiplicity
_atom_site_calc_flag
_atom_site_refinement_flags
_atom_site_disorder_assembly
_atom_site_disorder_group
Co1 Co 0.23429(4) 0.30120(4) 0.34987(3) 0.01604(15) Uani 1 1 d . . .
O1 O 0.1041(2) 0.1406(2) 0.14621(17) 0.0278(6) Uani 1 1 d . . .
N1 N 0.0952(2) 0.1799(2) 0.31485(19) 0.0186(6) Uani 1 1 d . . .
N2 N 0.1790(2) 0.3497(2) 0.46667(19) 0.0167(6) Uani 1 1 d . . .
N3 N 0.3593(2) 0.4365(2) 0.35949(19) 0.0154(6) Uani 1 1 d . . .
N4 N 0.3315(2) 0.2181(2) 0.28761(19) 0.0167(6) Uani 1 1 d . . .
N5 N 0.2211(3) -0.0202(2) 0.4061(2) 0.0272(7) Uani 1 1 d . . .
N6 N 0.5739(3) 0.4348(3) 0.0779(2) 0.0271(7) Uani 1 1 d . . .
C1 C 0.0612(3) 0.1129(3) 0.2188(2) 0.0240(8) Uani 1 1 d . . .
C2 C -0.0393(3) 0.0102(3) 0.2248(3) 0.0291(8) Uani 1 1 d . . .
C3 C -0.0715(3) 0.0253(3) 0.3148(2) 0.0233(7) Uani 1 1 d . . .
C4 C 0.0134(3) 0.1320(3) 0.3712(2) 0.0185(7) Uani 1 1 d . . .
C5 C 0.0115(3) 0.1794(3) 0.4669(2) 0.0177(7) Uani 1 1 d . . .
H5 H -0.0443 0.1380 0.5043 0.021 Uiso 1 1 calc R . .
C6 C 0.0888(3) 0.2864(3) 0.5106(2) 0.0154(6) Uani 1 1 d . . .
C7 C 0.0831(3) 0.3495(3) 0.6053(2) 0.0175(7) Uani 1 1 d . . .
C8 C 0.1679(3) 0.4529(3) 0.6160(2) 0.0172(7) Uani 1 1 d . . .
C9 C 0.2301(3) 0.4529(3) 0.5297(2) 0.0154(6) Uani 1 1 d . . .
C10 C 0.3244(3) 0.5387(3) 0.5106(2) 0.0179(7) Uani 1 1 d . . .
H10 H 0.3515 0.6070 0.5574 0.021 Uiso 1 1 calc R . .
C11 C 0.3832(3) 0.5332(3) 0.4276(2) 0.0176(7) Uani 1 1 d . . .
C12 C 0.4776(3) 0.6238(3) 0.4011(2) 0.0166(7) Uani 1 1 d . . .
C13 C 0.5086(3) 0.5815(3) 0.3138(2) 0.0173(7) Uani 1 1 d . . .
C14 C 0.4365(3) 0.4616(3) 0.2894(2) 0.0166(7) Uani 1 1 d . . .
C15 C 0.4463(3) 0.3752(3) 0.2163(2) 0.0168(7) Uani 1 1 d . . .
C16 C 0.3986(3) 0.2546(3) 0.2158(2) 0.0159(6) Uani 1 1 d . . .
C17 C 0.4237(3) 0.1582(3) 0.1596(2) 0.0165(7) Uani 1 1 d . . .
C18 C 0.3746(3) 0.0625(3) 0.2037(2) 0.0179(7) Uani 1 1 d . . .
C19 C 0.3190(3) 0.1019(3) 0.2810(2) 0.0172(7) Uani 1 1 d . . .
C20 C 0.2623(3) 0.0363(3) 0.3509(2) 0.0199(7) Uani 1 1 d . . .
C21 C -0.0920(4) -0.0838(3) 0.1378(3) 0.0355(9) Uani 1 1 d . . .
H21A H -0.0260 -0.0960 0.1007 0.043 Uiso 1 1 calc R . .
H21B H -0.1284 -0.1566 0.1616 0.043 Uiso 1 1 calc R . .
C22 C -0.1863(4) -0.0536(4) 0.0713(3) 0.0449(11) Uani 1 1 d . . .
H22A H -0.2544 -0.0469 0.1066 0.067 Uiso 1 1 calc R . .
H22B H -0.2156 -0.1140 0.0139 0.067 Uiso 1 1 calc R . .
H22C H -0.1511 0.0199 0.0495 0.067 Uiso 1 1 calc R . .
C23 C -0.1762(3) -0.0458(3) 0.3553(3) 0.0292(8) Uani 1 1 d . . .
H23A H -0.1505 -0.0497 0.4252 0.035 Uiso 1 1 calc R . .
H23B H -0.1997 -0.1251 0.3189 0.035 Uiso 1 1 calc R . .
C24 C -0.2863(4) 0.0043(4) 0.3473(3) 0.0381(10) Uani 1 1 d . . .
H24A H -0.2623 0.0842 0.3804 0.057 Uiso 1 1 calc R . .
H24B H -0.3507 -0.0412 0.3786 0.057 Uiso 1 1 calc R . .
H24C H -0.3164 0.0019 0.2778 0.057 Uiso 1 1 calc R . .
C25 C -0.0055(3) 0.3076(3) 0.6742(2) 0.0212(7) Uani 1 1 d . . .
H25A H 0.0337 0.3373 0.7429 0.025 Uiso 1 1 calc R . .
H25B H -0.0264 0.2225 0.6659 0.025 Uiso 1 1 calc R . .
C26 C -0.1217(4) 0.3459(4) 0.6560(3) 0.0391(10) Uani 1 1 d . . .
H26A H -0.1018 0.4301 0.6667 0.059 Uiso 1 1 calc R . .
H26B H -0.1771 0.3155 0.7014 0.059 Uiso 1 1 calc R . .
H26C H -0.1609 0.3166 0.5880 0.059 Uiso 1 1 calc R . .
C27 C 0.1940(3) 0.5534(3) 0.6973(2) 0.0195(7) Uani 1 1 d . . .
H27A H 0.2831 0.5873 0.7129 0.023 Uiso 1 1 calc R . .
H27B H 0.1644 0.5261 0.7571 0.023 Uiso 1 1 calc R . .
C28 C 0.1324(3) 0.6463(3) 0.6682(3) 0.0262(8) Uani 1 1 d . . .
H28A H 0.1629 0.6746 0.6098 0.039 Uiso 1 1 calc R . .
H28B H 0.1510 0.7103 0.7227 0.039 Uiso 1 1 calc R . .
H28C H 0.0441 0.6132 0.6537 0.039 Uiso 1 1 calc R . .
C29 C 0.5293(3) 0.7398(3) 0.4631(2) 0.0209(7) Uani 1 1 d . . .
H29A H 0.6077 0.7770 0.4423 0.025 Uiso 1 1 calc R . .
H29B H 0.5465 0.7288 0.5325 0.025 Uiso 1 1 calc R . .
C30 C 0.4465(3) 0.8211(3) 0.4575(3) 0.0288(8) Uani 1 1 d . . .
H30A H 0.4292 0.8331 0.3891 0.043 Uiso 1 1 calc R . .
H30B H 0.4872 0.8951 0.4985 0.043 Uiso 1 1 calc R . .
H30C H 0.3701 0.7870 0.4811 0.043 Uiso 1 1 calc R . .
C31 C 0.6021(3) 0.6466(3) 0.2588(2) 0.0215(7) Uani 1 1 d . . .
H31A H 0.6474 0.5939 0.2309 0.026 Uiso 1 1 calc R . .
H31B H 0.6608 0.7090 0.3056 0.026 Uiso 1 1 calc R . .
C32 C 0.5470(4) 0.6991(3) 0.1756(3) 0.0292(8) Uani 1 1 d . . .
H32A H 0.4904 0.6377 0.1279 0.044 Uiso 1 1 calc R . .
H32B H 0.6122 0.7407 0.1427 0.044 Uiso 1 1 calc R . .
H32C H 0.5033 0.7526 0.2028 0.044 Uiso 1 1 calc R . .
C33 C 0.5177(3) 0.4095(3) 0.1397(2) 0.0195(7) Uani 1 1 d . . .
C34 C 0.4925(3) 0.1550(3) 0.0740(2) 0.0200(7) Uani 1 1 d . . .
H34A H 0.4792 0.2148 0.0345 0.024 Uiso 1 1 calc R . .
H34B H 0.4599 0.0793 0.0317 0.024 Uiso 1 1 calc R . .
C35 C 0.6291(3) 0.1745(3) 0.1047(3) 0.0262(8) Uani 1 1 d . . .
H35A H 0.6626 0.2504 0.1449 0.039 Uiso 1 1 calc R . .
H35B H 0.6693 0.1709 0.0459 0.039 Uiso 1 1 calc R . .
H35C H 0.6431 0.1148 0.1430 0.039 Uiso 1 1 calc R . .
C36 C 0.3780(3) -0.0603(3) 0.1779(2) 0.0224(7) Uani 1 1 d . . .
H36A H 0.4172 -0.0845 0.2362 0.027 Uiso 1 1 calc R . .
H36B H 0.4288 -0.0650 0.1249 0.027 Uiso 1 1 calc R . .
C37 C 0.2527(3) -0.1436(3) 0.1441(3) 0.0287(8) Uani 1 1 d . . .
H37A H 0.2038 -0.1441 0.1979 0.043 Uiso 1 1 calc R . .
H37B H 0.2616 -0.2212 0.1251 0.043 Uiso 1 1 calc R . .
H37C H 0.2122 -0.1191 0.0875 0.043 Uiso 1 1 calc R . .
O2 O 0.0232(4) 0.3791(4) -0.0750(3) 0.0799(12) Uani 1 1 d . . .
C38 C 0.0582(5) 0.3795(4) 0.0114(4) 0.0519(12) Uani 1 1 d . . .
C39 C 0.1896(5) 0.4094(7) 0.0540(6) 0.101(3) Uani 1 1 d . . .
H39A H 0.2051 0.3483 0.0899 0.151 Uiso 1 1 calc R . .
H39B H 0.2103 0.4823 0.0992 0.151 Uiso 1 1 calc R . .
H39C H 0.2397 0.4174 0.0008 0.151 Uiso 1 1 calc R . .
C40 C -0.0301(5) 0.3516(5) 0.0799(4) 0.0637(15) Uani 1 1 d . . .
H40A H -0.1118 0.3468 0.0470 0.096 Uiso 1 1 calc R . .
H40B H -0.0089 0.4118 0.1375 0.096 Uiso 1 1 calc R . .
H40C H -0.0285 0.2775 0.1008 0.096 Uiso 1 1 calc R . .

loop_
_atom_site_aniso_label
_atom_site_aniso_U_11
_atom_site_aniso_U_22
_atom_site_aniso_U_33
_atom_site_aniso_U_23
_atom_site_aniso_U_13
_atom_site_aniso_U_12
Co1 0.0177(3) 0.0108(2) 0.0186(2) 0.00016(16) 0.00704(17) 0.00105(17)
O1 0.0301(14) 0.0268(13) 0.0215(12) 0.0016(10) 0.0076(11) -0.0022(11)
N1 0.0223(15) 0.0142(13) 0.0170(13) -0.0002(11) 0.0044(11) 0.0013(11)
N2 0.0201(14) 0.0109(13) 0.0183(13) 0.0024(11) 0.0020(11) 0.0026(11)
N3 0.0156(14) 0.0107(13) 0.0191(13) 0.0002(11) 0.0026(11) 0.0029(11)
N4 0.0197(14) 0.0118(13) 0.0170(13) 0.0028(11) 0.0042(11) 0.0003(11)
N5 0.0368(18) 0.0199(15) 0.0265(16) 0.0054(13) 0.0151(14) 0.0051(13)
N6 0.0313(17) 0.0225(15) 0.0272(16) 0.0050(13) 0.0105(14) 0.0032(13)
C1 0.0283(19) 0.0184(17) 0.0215(17) -0.0019(14) 0.0078(15) -0.0007(15)
C2 0.030(2) 0.0235(19) 0.0265(19) -0.0012(15) 0.0084(16) -0.0056(16)
C3 0.0257(19) 0.0183(17) 0.0223(17) 0.0024(14) 0.0088(15) -0.0026(14)
C4 0.0232(18) 0.0137(15) 0.0196(16) 0.0042(13) 0.0062(14) 0.0047(13)
C5 0.0210(17) 0.0136(15) 0.0194(16) 0.0065(13) 0.0062(13) 0.0030(13)
C6 0.0177(16) 0.0143(15) 0.0159(15) 0.0049(12) 0.0036(13) 0.0055(13)
C7 0.0204(17) 0.0191(16) 0.0160(15) 0.0055(13) 0.0031(13) 0.0091(14)
C8 0.0197(17) 0.0184(16) 0.0155(15) 0.0027(13) 0.0009(13) 0.0092(14)
C9 0.0155(16) 0.0159(16) 0.0165(15) 0.0020(13) 0.0012(13) 0.0079(13)
C10 0.0214(17) 0.0108(15) 0.0196(16) -0.0008(13) -0.0007(13) 0.0040(13)
C11 0.0154(16) 0.0147(16) 0.0227(17) 0.0036(13) 0.0004(13) 0.0049(13)
C12 0.0149(16) 0.0123(15) 0.0232(17) 0.0071(13) 0.0022(13) 0.0029(13)
C13 0.0174(17) 0.0130(15) 0.0208(16) 0.0054(13) 0.0006(13) 0.0028(13)
C14 0.0169(17) 0.0131(15) 0.0199(16) 0.0030(13) 0.0022(13) 0.0042(13)
C15 0.0168(16) 0.0163(16) 0.0187(16) 0.0057(13) 0.0048(13) 0.0046(13)
C16 0.0132(16) 0.0173(16) 0.0172(15) 0.0032(13) 0.0024(13) 0.0038(13)
C17 0.0152(16) 0.0150(16) 0.0182(16) 0.0013(13) 0.0023(13) 0.0027(13)
C18 0.0205(17) 0.0160(16) 0.0172(16) 0.0030(13) 0.0038(13) 0.0039(13)
C19 0.0203(17) 0.0127(15) 0.0190(16) 0.0022(13) 0.0061(13) 0.0038(13)
C20 0.0257(18) 0.0131(16) 0.0218(17) -0.0013(14) 0.0075(15) 0.0068(14)
C21 0.033(2) 0.037(2) 0.031(2) 0.0000(17) 0.0072(17) 0.0010(18)
C22 0.046(3) 0.045(3) 0.042(2) -0.001(2) 0.005(2) 0.012(2)
C23 0.030(2) 0.0224(18) 0.0282(19) 0.0022(15) 0.0093(16) -0.0071(16)
C24 0.028(2) 0.047(3) 0.034(2) 0.0181(19) 0.0049(17) -0.0051(18)
C25 0.0268(19) 0.0203(17) 0.0175(16) 0.0028(14) 0.0083(14) 0.0059(14)
C26 0.030(2) 0.052(3) 0.044(2) 0.023(2) 0.0179(19) 0.014(2)
C27 0.0225(18) 0.0185(17) 0.0169(16) 0.0003(13) 0.0008(13) 0.0064(14)
C28 0.033(2) 0.0198(18) 0.0264(18) 0.0003(15) 0.0012(16) 0.0114(16)
C29 0.0212(18) 0.0149(16) 0.0242(17) 0.0014(14) 0.0026(14) 0.0010(14)
C30 0.031(2) 0.0154(17) 0.039(2) 0.0015(15) 0.0088(17) 0.0051(15)
C31 0.0243(18) 0.0135(16) 0.0235(17) 0.0025(13) 0.0039(14) -0.0008(14)
C32 0.038(2) 0.0246(19) 0.0304(19) 0.0127(16) 0.0105(17) 0.0111(17)
C33 0.0226(18) 0.0139(16) 0.0206(17) 0.0019(13) 0.0034(14) 0.0023(13)
C34 0.0250(18) 0.0173(16) 0.0176(16) 0.0007(13) 0.0072(14) 0.0046(14)
C35 0.0245(19) 0.0293(19) 0.0254(18) 0.0023(15) 0.0095(15) 0.0064(16)
C36 0.032(2) 0.0161(16) 0.0214(17) 0.0033(13) 0.0084(15) 0.0081(15)
C37 0.037(2) 0.0178(17) 0.0302(19) -0.0008(15) 0.0118(16) 0.0035(16)
O2 0.102(3) 0.095(3) 0.041(2) 0.002(2) 0.006(2) 0.029(3)
C38 0.062(3) 0.049(3) 0.044(3) 0.013(2) 0.006(2) 0.011(2)
C39 0.039(3) 0.137(6) 0.131(6) 0.086(5) 0.009(4) 0.003(4)
C40 0.056(3) 0.073(4) 0.074(4) 0.031(3) 0.024(3) 0.023(3)

loop_
_atom_type_symbol
_atom_type_description
_atom_type_scat_dispersion_real
_atom_type_scat_dispersion_imag
_atom_type_scat_source
C C 0.0033 0.0016 'International Tables Vol C Tables 4.2.6.8 and 6.1.1.4'
H H 0.0000 0.0000 'International Tables Vol C Tables 4.2.6.8 and 6.1.1.4'
N N 0.0061 0.0033 'International Tables Vol C Tables 4.2.6.8 and 6.1.1.4'
O O 0.0106 0.0060 'International Tables Vol C Tables 4.2.6.8 and 6.1.1.4'
Co Co 0.3494 0.9721 'International Tables Vol C Tables 4.2.6.8 and 6.1.1.4'

loop_
_geom_angle_atom_site_label_1
_geom_angle_atom_site_label_2
_geom_angle_atom_site_label_3
_geom_angle
_geom_angle_site_symmetry_1
_geom_angle_site_symmetry_3
_geom_angle_publ_flag
N1 Co1 N3 166.45(11) . . ?
N1 Co1 N2 91.21(12) . . ?
N3 Co1 N2 94.01(11) . . ?
N1 Co1 N4 92.73(12) . . ?
N3 Co1 N4 89.44(11) . . ?
N2 Co1 N4 148.12(11) . . ?
C4 N1 C1 106.9(3) . . ?
C4 N1 Co1 129.4(2) . . ?
C1 N1 Co1 123.5(2) . . ?
C6 N2 C9 106.9(3) . . ?
C6 N2 Co1 126.8(2) . . ?
C9 N2 Co1 126.1(2) . . ?
C11 N3 C14 107.0(3) . . ?
C11 N3 Co1 127.7(2) . . ?
C14 N3 Co1 124.9(2) . . ?
C16 N4 C19 106.3(3) . . ?
C16 N4 Co1 124.3(2) . . ?
C19 N4 Co1 126.4(2) . . ?
O1 C1 N1 124.6(3) . . ?
O1 C1 C2 127.6(3) . . ?
N1 C1 C2 107.7(3) . . ?
C3 C2 C1 106.9(3) . . ?
C3 C2 C21 131.1(3) . . ?
C1 C2 C21 121.9(3) . . ?
C2 C3 C4 108.0(3) . . ?
C2 C3 C23 128.8(3) . . ?
C4 C3 C23 123.2(3) . . ?
N1 C4 C5 123.3(3) . . ?
N1 C4 C3 110.0(3) . . ?
C5 C4 C3 126.8(3) . . ?
C4 C5 C6 122.3(3) . . ?
N2 C6 C5 123.9(3) . . ?
N2 C6 C7 109.8(3) . . ?
C5 C6 C7 126.2(3) . . ?
C8 C7 C6 107.1(3) . . ?
C8 C7 C25 127.9(3) . . ?
C6 C7 C25 125.0(3) . . ?
C7 C8 C9 107.1(3) . . ?
C7 C8 C27 128.9(3) . . ?
C9 C8 C27 123.9(3) . . ?
C10 C9 N2 123.8(3) . . ?
C10 C9 C8 127.2(3) . . ?
N2 C9 C8 109.0(3) . . ?
C9 C10 C11 124.9(3) . . ?
N3 C11 C10 123.0(3) . . ?
N3 C11 C12 110.0(3) . . ?
C10 C11 C12 127.0(3) . . ?
C13 C12 C11 107.5(3) . . ?
C13 C12 C29 129.0(3) . . ?
C11 C12 C29 123.6(3) . . ?
C12 C13 C14 106.1(3) . . ?
C12 C13 C31 125.6(3) . . ?
C14 C13 C31 128.2(3) . . ?
N3 C14 C15 121.1(3) . . ?
N3 C14 C13 109.3(3) . . ?
C15 C14 C13 129.2(3) . . ?
C14 C15 C16 124.8(3) . . ?
C14 C15 C33 118.0(3) . . ?
C16 C15 C33 117.1(3) . . ?
N4 C16 C15 119.1(3) . . ?
N4 C16 C17 109.8(3) . . ?
C15 C16 C17 130.3(3) . . ?
C18 C17 C16 106.0(3) . . ?
C18 C17 C34 124.5(3) . . ?
C16 C17 C34 129.4(3) . . ?
C17 C18 C19 106.6(3) . . ?
C17 C18 C36 129.2(3) . . ?
C19 C18 C36 124.2(3) . . ?
N4 C19 C18 111.1(3) . . ?
N4 C19 C20 121.7(3) . . ?
C18 C19 C20 127.1(3) . . ?
N5 C20 C19 176.2(3) . . ?
C22 C21 C2 111.2(3) . . ?
C3 C23 C24 111.8(3) . . ?
C7 C25 C26 112.3(3) . . ?
C8 C27 C28 111.5(3) . . ?
C12 C29 C30 114.4(3) . . ?
C13 C31 C32 113.2(3) . . ?
N6 C33 C15 178.8(4) . . ?
C17 C34 C35 113.0(3) . . ?
C18 C36 C37 113.6(3) . . ?
O2 C38 C40 120.1(5) . . ?
O2 C38 C39 123.3(5) . . ?
C40 C38 C39 116.6(5) . . ?

loop_
_geom_bond_atom_site_label_1
_geom_bond_atom_site_label_2
_geom_bond_distance
_geom_bond_site_symmetry_2
_geom_bond_publ_flag
Co1 N1 1.854(3) . ?
Co1 N3 1.872(3) . ?
Co1 N2 1.882(3) . ?
Co1 N4 1.888(3) . ?
O1 C1 1.212(4) . ?
N1 C4 1.350(4) . ?
N1 C1 1.432(4) . ?
N2 C6 1.372(4) . ?
N2 C9 1.392(4) . ?
N3 C11 1.365(4) . ?
N3 C14 1.392(4) . ?
N4 C16 1.370(4) . ?
N4 C19 1.372(4) . ?
N5 C20 1.149(4) . ?
N6 C33 1.151(4) . ?
C1 C2 1.490(5) . ?
C2 C3 1.342(5) . ?
C2 C21 1.513(5) . ?
C3 C4 1.484(5) . ?
C3 C23 1.498(5) . ?
C4 C5 1.385(4) . ?
C5 C6 1.400(4) . ?
C6 C7 1.453(4) . ?
C7 C8 1.364(5) . ?
C7 C25 1.507(4) . ?
C8 C9 1.456(4) . ?
C8 C27 1.503(4) . ?
C9 C10 1.375(4) . ?
C10 C11 1.397(5) . ?
C11 C12 1.451(4) . ?
C12 C13 1.373(5) . ?
C12 C29 1.503(4) . ?
C13 C14 1.463(4) . ?
C13 C31 1.500(4) . ?
C14 C15 1.402(4) . ?
C15 C16 1.428(4) . ?
C15 C33 1.447(4) . ?
C16 C17 1.435(4) . ?
C17 C18 1.398(4) . ?
C17 C34 1.495(4) . ?
C18 C19 1.400(4) . ?
C18 C36 1.502(4) . ?
C19 C20 1.433(4) . ?
C21 C22 1.486(6) . ?
C23 C24 1.530(6) . ?
C25 C26 1.521(5) . ?
C27 C28 1.540(4) . ?
C29 C30 1.532(5) . ?
C31 C32 1.531(5) . ?
C34 C35 1.529(5) . ?
C36 C37 1.524(5) . ?
O2 C38 1.218(6) . ?
C38 C40 1.467(7) . ?
C38 C39 1.494(7) . ?
